data_7120052
loop_
_publ_author_name
'Larpen, Patrick'
'BASSANETTI, Irene'
'Corso, Romain'
'Jouaiti, Abdelaziz'
'Kyritsakas, Nathalie'
'Asnaghi, Donata'
'Comotti, Angiolina'
'Sozzani, Piero'
'Hosseini, Mir Wais'

_publ_section_title
;
 Molecular tectonics: gas adsorption and chiral uptake of (L)- and (D)-
 tryptophan by homochiral porous coordination polymers
;
_journal_name_full 'Chem. Commun.'
_journal_paper_doi 10.1039/C7CC01554B
_journal_year 2017
_chemical_absolute_configuration rm
_chemical_formula_moiety 'C30 H30 O12 Zn2'
_chemical_formula_sum 'C30 H30 O12 Zn2'
_chemical_formula_weight 713.28
_space_group_crystal_system trigonal
_space_group_IT_number 146
_space_group_name_Hall 'R 3'
_space_group_name_H-M_alt 'R 3 :H'
_symmetry_space_group_name_Hall 'R 3'
_symmetry_space_group_name_H-M 'R 3 :H'
_atom_sites_solution_hydrogens geom
_audit_creation_method SHELXL-2014/6
_audit_update_record
;
2016-12-05 deposited with the CCDC.
2017-04-28 downloaded from the CCDC.
;
_cell_angle_alpha 90
_cell_angle_beta 90
_cell_angle_gamma 120
_cell_formula_units_Z 9
_cell_length_a 18.9586(7)
_cell_length_b 18.9586(7)
_cell_length_c 38.0589(13)
_cell_measurement_reflns_used 15000
_cell_measurement_temperature 173(2)
_cell_measurement_theta_max 25.
_cell_measurement_theta_min 2.5
_cell_volume 11846.8(7)
_computing_cell_refinement 'Bruker SAINT'
_computing_data_collection 'Bruker APEX2'
_computing_data_reduction 'Bruker SAINT'
_computing_molecular_graphics 'Bruker SHELXTL'
_computing_publication_material 'Bruker SHELXTL'
_computing_structure_refinement 'SHELXL-2014 (Sheldrick 2014)'
_computing_structure_solution 'SHELXS-97 (Sheldrick 2008)'
_diffrn_ambient_temperature 173(2)
_diffrn_measured_fraction_theta_full 0.999
_diffrn_measured_fraction_theta_max 0.998
_diffrn_measurement_device_type 'Bruker APEX-II CCD'
_diffrn_measurement_method '\f and \w scans'
_diffrn_radiation_type MoK\a
_diffrn_radiation_wavelength 0.71073
_diffrn_reflns_av_unetI/netI 0.0834
_diffrn_reflns_Laue_measured_fraction_full 0.999
_diffrn_reflns_Laue_measured_fraction_max 0.998
_diffrn_reflns_limit_h_max 13
_diffrn_reflns_limit_h_min -26
_diffrn_reflns_limit_k_max 26
_diffrn_reflns_limit_k_min 0
_diffrn_reflns_limit_l_max 53
_diffrn_reflns_limit_l_min -53
_diffrn_reflns_number 15013
_diffrn_reflns_point_group_measured_fraction_full 0.998
_diffrn_reflns_point_group_measured_fraction_max 0.967
_diffrn_reflns_theta_full 25.242
_diffrn_reflns_theta_max 30.068
_diffrn_reflns_theta_min 2.148
_exptl_absorpt_coefficient_mu 0.948
_exptl_absorpt_correction_T_max 0.965
_exptl_absorpt_correction_T_min 0.952
_exptl_absorpt_correction_type multi-scan
_exptl_absorpt_process_details sadabs
_exptl_crystal_colour blue
_exptl_crystal_density_diffrn 0.900
_exptl_crystal_density_meas ?
_exptl_crystal_description prism
_exptl_crystal_F_000 3294
_exptl_crystal_size_max 0.050
_exptl_crystal_size_mid 0.040
_exptl_crystal_size_min 0.040
_platon_squeeze_details
;
;
_refine_diff_density_max 1.314
_refine_diff_density_min -1.148
_refine_diff_density_rms 0.124
_refine_ls_abs_structure_details
;
 Flack x determined using 3173 quotients [(I+)-(I-)]/[(I+)+(I-)]
 (Parsons, Flack and Wagner, Acta Cryst. B69 (2013) 249-259).
;
_refine_ls_abs_structure_Flack 0.006(11)
_refine_ls_extinction_method none
_refine_ls_goodness_of_fit_ref 1.020
_refine_ls_hydrogen_treatment constr
_refine_ls_matrix_type full
_refine_ls_number_parameters 269
_refine_ls_number_reflns 15013
_refine_ls_number_restraints 22
_refine_ls_restrained_S_all 1.006
_refine_ls_R_factor_all 0.1253
_refine_ls_R_factor_gt 0.0804
_refine_ls_shift/su_max 0.010
_refine_ls_shift/su_mean 0.051
_refine_ls_structure_factor_coef Fsqd
_refine_ls_weighting_details 'w=1/[\s^2^(Fo^2^)+(0.1633P)^2^] where P=(Fo^2^+2Fc^2^)/3'
_refine_ls_weighting_scheme calc
_refine_ls_wR_factor_gt 0.2234
_refine_ls_wR_factor_ref 0.2474
_reflns_Friedel_coverage 0.939
_reflns_Friedel_fraction_full 0.998
_reflns_Friedel_fraction_max 0.937
_reflns_number_gt 7847
_reflns_number_total 15013
_reflns_threshold_expression 'I > 2\s(I)'
_cod_data_source_file c7cc01554b2.cif
_cod_data_source_block e2712b
_cod_depositor_comments
;
The following automatic conversions were performed:

'_exptl_crystal_density_meas' value 'none' was changed to '?' - the
value is perceived as not measured.

Automatic conversion script
Id: cif_fix_values 4973 2017-02-22 13:04:09Z antanas 
;
_cod_original_cell_volume 11846.7(10)
_cod_database_code 7120052
_shelx_space_group_comment
;
The symmetry employed for this shelxl refinement is uniquely defined
by the following loop, which should always be used as a source of
symmetry information in preference to the above space-group names.
They are only intended as comments.
;
_shelx_estimated_absorpt_t_min 0.954
_shelx_estimated_absorpt_t_max 0.963
_diffrn_reflns_v_r_equivalents 0.032
_shelxl_version_number 2014/6

loop_
_space_group_symop_operation_xyz
'x, y, z'
'-y, x-y, z'
'-x+y, -x, z'
'x+2/3, y+1/3, z+1/3'
'-y+2/3, x-y+1/3, z+1/3'
'-x+y+2/3, -x+1/3, z+1/3'
'x+1/3, y+2/3, z+2/3'
'-y+1/3, x-y+2/3, z+2/3'
'-x+y+1/3, -x+2/3, z+2/3'

loop_
_atom_site_label
_atom_site_type_symbol
_atom_site_fract_x
_atom_site_fract_y
_atom_site_fract_z
_atom_site_U_iso_or_equiv
_atom_site_adp_type
_atom_site_occupancy
_atom_site_site_symmetry_order
_atom_site_calc_flag
_atom_site_refinement_flags_posn
_atom_site_refinement_flags_adp
_atom_site_disorder_assembly
_atom_site_disorder_group
Zn1 Zn -0.19194(8) 0.61646(6) -0.00006(2) 0.0476(4) Uani 1 1 d . . A 4
Zn3 Zn -0.14192(8) 0.71668(6) -0.06540(2) 0.0481(3) Uani 1 1 d . . A 4
O1 O -0.0379(5) 0.7786(4) -0.0380(2) 0.071(2) Uani 1 1 d . . A 4
O2 O -0.0748(5) 0.7026(7) 0.0101(3) 0.109(4) Uani 1 1 d . . A 4
C1 C -0.0281(6) 0.7628(5) -0.0088(3) 0.051(2) Uani 1 1 d . . A 4
C2 C 0.0527(4) 0.8220(4) 0.01146(19) 0.060(3) Uani 1 1 d G . A 4
C3 C 0.1075(5) 0.8934(5) -0.00569(17) 0.080(4) Uani 1 1 d G . A 4
H3 H 0.0965 0.9034 -0.0290 0.096 Uiso 1 1 calc R U A 4
C4 C 0.1784(5) 0.9503(4) 0.0112(2) 0.084(4) Uani 1 1 d G . A 4
C5 C 0.1945(4) 0.9357(5) 0.04524(19) 0.101(5) Uani 1 1 d G . A 4
H5 H 0.2429 0.9746 0.0568 0.121 Uiso 1 1 calc R U A 4
C6 C 0.1397(4) 0.8643(5) 0.06240(16) 0.103(6) Uani 1 1 d G . A 4
C7 C 0.0688(4) 0.8074(4) 0.0455(2) 0.074(3) Uani 1 1 d G . A 4
H7 H 0.0313 0.7586 0.0572 0.088 Uiso 1 1 calc R U A 4
C8 C -0.2145(10) 0.7594(10) -0.0065(4) 0.085(4) Uani 1 1 d . . A 4
O3 O -0.1915(6) 0.7739(5) -0.0380(2) 0.078(3) Uani 1 1 d . . A 4
O4 O -0.2251(6) 0.7009(5) 0.0083(2) 0.079(3) Uani 1 1 d . . A 4
C9 C 0.1643(6) 0.8430(5) 0.0987(2) 0.101 Uiso 1 1 d G U A 4
C10 C 0.1871(5) 0.9025(4) 0.1244(2) 0.101 Uiso 1 1 d DG U A 4
C11 C 0.1978(5) 0.8856(4) 0.1589(2) 0.101 Uiso 1 1 d G U A 4
H11 H 0.2134 0.9262 0.1765 0.121 Uiso 1 1 calc DR U A 4
C12 C 0.1857(6) 0.8091(5) 0.1677(2) 0.101 Uiso 1 1 d DG U A 4
C13 C 0.1629(6) 0.7496(4) 0.1420(2) 0.101 Uiso 1 1 d DG U A 4
C14 C 0.1522(6) 0.7665(4) 0.1075(2) 0.101 Uiso 1 1 d G U A 4
H14 H 0.1367 0.7258 0.0899 0.121 Uiso 1 1 calc R U A 4
O9 O 0.1627(6) 0.6819(5) 0.1518(3) 0.116 Uiso 1 1 d D U A 4
C15 C 0.1365(8) 0.6160(5) 0.1730(3) 0.116 Uiso 1 1 d D U A 4
H15 H 0.1114 0.6153 0.1962 0.140 Uiso 1 1 calc R U A 4
C16 C 0.0911(8) 0.5355(6) 0.1472(3) 0.116 Uiso 1 1 d D U A 4
H16A H 0.1115 0.4973 0.1515 0.140 Uiso 1 1 calc DR U A 4
H16B H 0.0313 0.5064 0.1504 0.140 Uiso 1 1 calc R U A 4
C17 C 0.1161(9) 0.5751(9) 0.1094(3) 0.116 Uiso 1 1 d D U A 4
H17A H 0.0931 0.6107 0.1055 0.174 Uiso 1 1 calc R U A 4
H17B H 0.0950 0.5320 0.0916 0.174 Uiso 1 1 calc R U A 4
H17C H 0.1756 0.6071 0.1077 0.174 Uiso 1 1 calc R U A 4
C18 C 0.2193(8) 0.6144(9) 0.1721(4) 0.116 Uiso 1 1 d D U A 4
H18A H 0.2462 0.6352 0.1494 0.174 Uiso 1 1 calc R U A 4
H18B H 0.2079 0.5584 0.1752 0.174 Uiso 1 1 calc DR U A 4
H18C H 0.2550 0.6487 0.1910 0.174 Uiso 1 1 calc R U A 4
O10 O 0.2192(6) 0.9860(5) 0.1110(3) 0.116 Uiso 1 1 d D U A 4
C19 C 0.2596(8) 1.0606(7) 0.1352(3) 0.116 Uiso 1 1 d D U A 4
H19 H 0.3106 1.0706 0.1473 0.140 Uiso 1 1 calc R U A 4
C20 C 0.2679(8) 1.1279(8) 0.1097(4) 0.116 Uiso 1 1 d D U A 4
H20A H 0.2969 1.1825 0.1207 0.140 Uiso 1 1 calc R U A 4
H20B H 0.2960 1.1283 0.0877 0.140 Uiso 1 1 calc R U A 4
C21 C 0.1797(8) 1.1001(9) 0.1035(4) 0.116 Uiso 1 1 d D U A 4
H21A H 0.1694 1.0982 0.0782 0.174 Uiso 1 1 calc R U A 4
H21B H 0.1660 1.1383 0.1147 0.174 Uiso 1 1 calc R U A 4
H21C H 0.1460 1.0457 0.1136 0.174 Uiso 1 1 calc DR U A 4
C22 C 0.1831(8) 1.0278(8) 0.1581(4) 0.116 Uiso 1 1 d D U A 4
H22A H 0.1390 0.9785 0.1473 0.174 Uiso 1 1 calc DR U A 4
H22B H 0.1667 1.0691 0.1600 0.174 Uiso 1 1 calc DR U A 4
H22C H 0.1948 1.0148 0.1815 0.174 Uiso 1 1 calc DR U A 4
C25 C -0.1259(9) 0.5690(6) -0.0577(4) 0.080(4) Uani 1 1 d . . A 4
O5 O -0.1093(7) 0.6328(6) -0.0782(3) 0.096(3) Uani 1 1 d . . A 4
O6 O -0.1552(6) 0.5490(5) -0.0268(2) 0.074(2) Uani 1 1 d . . A 4
O7 O -0.2972(6) 0.5533(6) -0.0281(3) 0.094(3) Uani 1 1 d . . A 4
O8 O -0.2583(5) 0.6329(4) -0.07597(19) 0.082(3) Uani 1 1 d . . A 4
C26 C -0.3103(12) 0.5678(12) -0.0611(4) 0.112(6) Uani 1 1 d . . A 4
C27 C -0.4685(6) 0.4704(5) -0.12695(18) 0.115(7) Uani 1 1 d G . A 4
C28 C -0.3973(6) 0.5261(5) -0.1099(2) 0.124(7) Uani 1 1 d G . A 4
H28 H -0.3573 0.5728 -0.1221 0.149 Uiso 1 1 calc R U A 4
C29 C -0.3846(4) 0.5135(5) -0.0751(2) 0.121(7) Uani 1 1 d G . A 4
C30 C -0.4431(5) 0.4451(5) -0.05725(16) 0.069(3) Uani 1 1 d G . A 4
H30 H -0.4345 0.4365 -0.0334 0.083 Uiso 1 1 calc R U A 4
C31 C -0.5143(4) 0.3894(4) -0.0743(2) 0.080(4) Uani 1 1 d G . A 4
C32 C -0.5270(5) 0.4020(5) -0.1091(2) 0.096(5) Uani 1 1 d G . A 4
H32 H -0.5757 0.3639 -0.1208 0.116 Uiso 1 1 calc R U A 4
O12 O -0.1121(7) 0.7818(7) -0.1083(3) 0.143(6) Uani 1 1 d . . A 4
O13 O -0.2207(7) 0.5655(6) 0.0473(2) 0.094(3) Uani 1 1 d . . A 4

loop_
_atom_site_aniso_label
_atom_site_aniso_U_11
_atom_site_aniso_U_22
_atom_site_aniso_U_33
_atom_site_aniso_U_23
_atom_site_aniso_U_13
_atom_site_aniso_U_12
Zn1 0.0715(9) 0.0293(6) 0.0292(7) 0.0037(5) 0.0034(6) 0.0156(6)
Zn3 0.0697(8) 0.0276(6) 0.0304(7) 0.0054(5) 0.0023(6) 0.0119(6)
O1 0.081(5) 0.049(4) 0.050(5) -0.011(4) -0.013(4) 0.008(4)
O2 0.061(6) 0.107(9) 0.122(9) -0.026(7) -0.020(6) 0.014(5)
C1 0.044(5) 0.021(4) 0.051(5) -0.009(3) 0.001(4) -0.012(3)
C2 0.059(6) 0.053(6) 0.050(6) -0.010(5) -0.013(5) 0.015(5)
C3 0.059(8) 0.069(8) 0.081(9) -0.019(7) -0.003(7) 0.009(6)
C4 0.116(11) 0.084(9) 0.056(7) 0.021(6) 0.041(7) 0.054(8)
C5 0.095(10) 0.124(12) 0.053(7) 0.030(7) 0.028(7) 0.032(9)
C6 0.056(7) 0.095(10) 0.072(10) 0.000(7) 0.020(6) -0.027(6)
C7 0.048(6) 0.066(7) 0.067(8) 0.008(6) 0.010(5) -0.001(5)
C8 0.118(11) 0.090(10) 0.060(8) -0.027(7) -0.032(8) 0.063(9)
O3 0.118(7) 0.071(5) 0.059(5) 0.013(4) 0.020(5) 0.056(5)
O4 0.131(7) 0.045(4) 0.057(5) 0.006(4) 0.014(5) 0.042(5)
C25 0.126(10) 0.023(5) 0.096(9) 0.003(5) 0.053(8) 0.041(6)
O5 0.176(10) 0.080(6) 0.068(6) -0.002(5) 0.006(6) 0.091(7)
O6 0.092(5) 0.060(4) 0.070(6) -0.020(4) 0.001(4) 0.038(4)
O7 0.084(6) 0.080(7) 0.091(9) -0.004(6) -0.012(6) 0.021(5)
O8 0.101(6) 0.031(4) 0.048(4) 0.007(3) -0.004(4) -0.017(4)
C26 0.123(13) 0.144(15) 0.074(10) -0.046(10) -0.053(9) 0.071(12)
C27 0.144(13) 0.062(8) 0.054(8) 0.012(6) -0.037(8) -0.012(8)
C28 0.137(13) 0.085(11) 0.071(10) 0.006(8) -0.047(9) -0.004(9)
C29 0.102(11) 0.103(11) 0.060(9) -0.009(8) 0.001(9) -0.023(9)
C30 0.080(8) 0.060(7) 0.035(5) 0.005(5) -0.002(5) 0.010(6)
C31 0.048(6) 0.059(6) 0.069(8) 0.014(5) -0.008(5) -0.020(5)
C32 0.069(7) 0.061(7) 0.078(9) -0.004(6) -0.035(7) -0.028(6)
O12 0.153(9) 0.155(10) 0.146(11) 0.122(9) 0.078(8) 0.095(8)
O13 0.144(8) 0.078(5) 0.041(4) 0.010(4) -0.002(4) 0.040(5)

loop_
_atom_type_symbol
_atom_type_description
_atom_type_scat_dispersion_real
_atom_type_scat_dispersion_imag
_atom_type_scat_source
C C 0.0033 0.0016 'International Tables Vol C Tables 4.2.6.8 and 6.1.1.4'
H H 0.0000 0.0000 'International Tables Vol C Tables 4.2.6.8 and 6.1.1.4'
O O 0.0106 0.0060 'International Tables Vol C Tables 4.2.6.8 and 6.1.1.4'
Zn Zn 0.2839 1.4301 'International Tables Vol C Tables 4.2.6.8 and 6.1.1.4'

loop_
_geom_angle_atom_site_label_1
_geom_angle_atom_site_label_2
_geom_angle_atom_site_label_3
_geom_angle
_geom_angle_site_symmetry_3
O13 Zn1 O6 104.3(4) .
O13 Zn1 O4 97.1(4) .
O6 Zn1 O4 158.3(4) .
O13 Zn1 O2 98.2(5) .
O6 Zn1 O2 91.2(4) .
O4 Zn1 O2 88.9(4) .
O13 Zn1 O7 103.8(4) .
O6 Zn1 O7 84.9(4) .
O4 Zn1 O7 86.9(4) .
O2 Zn1 O7 158.0(5) .
O13 Zn1 Zn3 171.2(3) .
O6 Zn1 Zn3 83.3(3) .
O4 Zn1 Zn3 75.6(3) .
O2 Zn1 Zn3 77.0(4) .
O7 Zn1 Zn3 81.1(3) .
O12 Zn3 O1 100.1(5) .
O12 Zn3 O8 100.8(5) .
O1 Zn3 O8 158.9(3) .
O12 Zn3 O5 100.9(5) .
O1 Zn3 O5 89.3(4) .
O8 Zn3 O5 88.7(4) .
O12 Zn3 O3 99.0(4) .
O1 Zn3 O3 90.1(4) .
O8 Zn3 O3 84.7(4) .
O5 Zn3 O3 159.9(4) .
O12 Zn3 Zn1 178.5(4) .
O1 Zn3 Zn1 81.1(2) .
O8 Zn3 Zn1 77.9(2) .
O5 Zn3 Zn1 80.0(3) .
O3 Zn3 Zn1 80.1(2) .
C1 O1 Zn3 124.7(6) .
C1 O2 Zn1 127.5(9) .
O1 C1 O2 129.3(9) .
O1 C1 C2 119.8(8) .
O2 C1 C2 110.9(9) .
C3 C2 C7 120.0 .
C3 C2 C1 116.8(6) .
C7 C2 C1 123.2(6) .
C4 C3 C2 120.0 .
C4 C3 H3 120.0 .
C2 C3 H3 120.0 .
C3 C4 C5 120.0 .
C3 C4 C8 122.2(8) 2_675
C5 C4 C8 117.8(8) 2_675
C6 C5 C4 120.0 .
C6 C5 H5 120.0 .
C4 C5 H5 120.0 .
C7 C6 C5 120.0 .
C7 C6 C9 120.2(5) .
C5 C6 C9 119.3(5) .
C6 C7 C2 120.0 .
C6 C7 H7 120.0 .
C2 C7 H7 120.0 .
O4 C8 O3 122.9(14) .
O4 C8 C4 121.3(16) 3_465
O3 C8 C4 115.8(16) 3_465
C8 O3 Zn3 124.8(9) .
C8 O4 Zn1 134.7(10) .
C10 C9 C14 120.0 .
C10 C9 C6 114.9(6) .
C14 C9 C6 124.2(6) .
C11 C10 C9 120.0 .
C11 C10 O10 123.1(7) .
C9 C10 O10 114.9(7) .
C10 C11 C12 120.0 .
C10 C11 H11 120.0 .
C12 C11 H11 120.0 .
C11 C12 C13 120.0 .
C11 C12 C27 110.9(6) 4
C13 C12 C27 129.1(6) 4
O9 C13 C14 123.8(7) .
O9 C13 C12 115.6(7) .
C14 C13 C12 120.0 .
C13 C14 C9 120.0 .
C13 C14 H14 120.0 .
C9 C14 H14 120.0 .
C13 O9 C15 151.3(11) .
O9 C15 C18 95.4(10) .
O9 C15 C16 106.2(8) .
C18 C15 C16 91.9(8) .
O9 C15 H15 119.3 .
C18 C15 H15 119.3 .
C16 C15 H15 119.3 .
C17 C16 C15 102.1(7) .
C17 C16 H16A 111.3 .
C15 C16 H16A 111.4 .
C17 C16 H16B 111.4 .
C15 C16 H16B 111.3 .
H16A C16 H16B 109.2 .
C16 C17 H17A 109.8 .
C16 C17 H17B 109.8 .
H17A C17 H17B 109.1 .
C16 C17 H17C 109.8 .
H17A C17 H17C 109.2 .
H17B C17 H17C 109.1 .
C15 C18 H18A 109.5 .
C15 C18 H18B 109.5 .
H18A C18 H18B 109.5 .
C15 C18 H18C 109.5 .
H18A C18 H18C 109.5 .
H18B C18 H18C 109.5 .
C10 O10 C19 122.0(9) .
C20 C19 O10 100.5(10) .
C20 C19 C22 112.2(11) .
O10 C19 C22 91.8(9) .
C20 C19 H19 116.3 .
O10 C19 H19 116.2 .
C22 C19 H19 116.4 .
C21 C20 C19 100.0(11) .
C21 C20 H20A 111.6 .
C19 C20 H20A 111.7 .
C21 C20 H20B 111.9 .
C19 C20 H20B 111.9 .
H20A C20 H20B 109.5 .
C20 C21 H21A 109.4 .
C20 C21 H21B 109.7 .
H21A C21 H21B 109.5 .
C20 C21 H21C 109.3 .
H21A C21 H21C 109.5 .
H21B C21 H21C 109.5 .
C19 C22 H22A 109.5 .
C19 C22 H22B 109.5 .
H22A C22 H22B 109.5 .
C19 C22 H22C 109.4 .
H22A C22 H22C 109.5 .
H22B C22 H22C 109.5 .
O6 C25 O5 132.6(10) .
O6 C25 C31 115.5(15) 3_455
O5 C25 C31 111.7(15) 3_455
C25 O5 Zn3 122.8(8) .
C25 O6 Zn1 121.0(7) .
C26 O7 Zn1 126.8(11) .
C26 O8 Zn3 133.9(9) .
O8 C26 O7 119.1(13) .
O8 C26 C29 124.6(14) .
O7 C26 C29 115.9(17) .
C28 C27 C32 120.0 .
C28 C27 C12 122(2) 7_444
C32 C27 C12 118(2) 7_444
C27 C28 C29 120.0 .
C27 C28 H28 120.0 .
C29 C28 H28 120.0 .
C26 C29 C30 123.6(10) .
C26 C29 C28 116.2(10) .
C30 C29 C28 120.0 .
C29 C30 C31 120.0 .
C29 C30 H30 120.0 .
C31 C30 H30 120.0 .
C32 C31 C30 120.0 .
C32 C31 C25 119.1(7) 2_565
C30 C31 C25 119.4(7) 2_565
C31 C32 C27 120.0 .
C31 C32 H32 120.0 .
C27 C32 H32 120.0 .

loop_
_geom_bond_atom_site_label_1
_geom_bond_atom_site_label_2
_geom_bond_distance
_geom_bond_site_symmetry_2
Zn1 O13 1.987(8) .
Zn1 O6 2.011(8) .
Zn1 O4 2.016(9) .
Zn1 O2 2.031(9) .
Zn1 O7 2.040(10) .
Zn1 Zn3 2.9818(8) .
Zn3 O12 1.952(9) .
Zn3 O1 2.011(8) .
Zn3 O8 2.012(8) .
Zn3 O5 2.032(8) .
Zn3 O3 2.042(8) .
O1 C1 1.186(12) .
O2 C1 1.263(14) .
C1 C2 1.576(10) .
C2 C3 1.3900 .
C2 C7 1.3900 .
C3 C4 1.3900 .
C3 H3 0.9500 .
C4 C5 1.3900 .
C4 C8 1.489(15) 2_675
C5 C6 1.3900 .
C5 H5 0.9500 .
C6 C7 1.3900 .
C6 C9 1.575(9) .
C7 H7 0.9500 .
C8 O4 1.168(15) .
C8 O3 1.259(16) .
C8 C4 1.49(3) 3_465
C9 C10 1.3900 .
C9 C14 1.3900 .
C10 C11 1.3900 .
C10 O10 1.474(9) .
C11 C12 1.3900 .
C11 H11 0.9500 .
C12 C13 1.3900 .
C12 C27 1.503(9) 4
C13 O9 1.336(8) .
C13 C14 1.3900 .
C14 H14 0.9500 .
O9 C15 1.355(9) .
C15 C18 1.585(12) .
C15 C16 1.650(10) .
C15 H15 1.0000 .
C16 C17 1.581(11) .
C16 H16A 0.9900 .
C16 H16B 0.9900 .
C17 H17A 0.9834 .
C17 H17B 0.9834 .
C17 H17C 0.9834 .
C18 H18A 0.9800 .
C18 H18B 0.9800 .
C18 H18C 0.9800 .
O10 C19 1.534(11) .
C19 C20 1.546(11) .
C19 C22 1.532(9) .
C19 H19 1.0000 .
C20 C21 1.501(11) .
C20 H20A 0.9900 .
C20 H20B 0.9900 .
C21 H21A 0.9800 .
C21 H21B 0.9800 .
C21 H21C 0.9800 .
C22 H22A 0.9800 .
C22 H22B 0.9800 .
C22 H22C 0.9800 .
C25 O6 1.275(13) .
C25 O5 1.339(14) .
C25 C31 1.54(4) 3_455
O7 C26 1.338(18) .
O8 C26 1.27(2) .
C26 C29 1.369(17) .
C27 C28 1.3900 .
C27 C32 1.3900 .
C27 C12 1.50(5) 7_444
C28 C29 1.3900 .
C28 H28 0.9500 .
C29 C30 1.3900 .
C30 C31 1.3900 .
C30 H30 0.9500 .
C31 C32 1.3900 .
C31 C25 1.539(11) 2_565
C32 H32 0.9500 .

loop_
_platon_squeeze_void_nr
_platon_squeeze_void_average_x
_platon_squeeze_void_average_y
_platon_squeeze_void_average_z
_platon_squeeze_void_volume
_platon_squeeze_void_count_electrons
_platon_squeeze_void_content
1 -0.036 -0.023 -0.007 6194 433 ' '
